data_7160617
loop_
_publ_author_name
'Komogortsev, Andrey N.'
'Milyutin, Constantine V.'
'Lichitsky, Boris V.'
'Migulin, Vasily A.'

_publ_section_title
;
 UV-assisted rearrangement of substituted 3-arylaminopyrazoles with an
 allomaltol fragment into tricyclic
 cyclopenta[4,5]pyrrolo[2,3-<i>c</i>]pyrazole derivatives.
;
_journal_issue 28
_journal_name_full 'Organic &amp; biomolecular chemistry'
_journal_page_first 6738
_journal_page_last 6744
_journal_paper_doi 10.1039/d5ob00796h
_journal_volume 23
_journal_year 2025
_chemical_formula_moiety 'C21 H16 F N3 O3'
_chemical_formula_sum 'C21 H16 F N3 O3'
_chemical_formula_weight 377.37
_space_group_crystal_system triclinic
_space_group_IT_number 2
_space_group_name_Hall '-P 1'
_space_group_name_H-M_alt 'P -1'
_atom_sites_solution_hydrogens mixed
_atom_sites_solution_primary dual
_atom_sites_solution_secondary difmap
_audit_creation_date 2025-03-27
_audit_creation_method
;
Olex2 1.3
(compiled 2019.09.11 svn.r3662 for OlexSys, GUI svn.r5938)
;
_audit_update_record
;
2025-05-04 deposited with the CCDC.	2025-06-24 downloaded from the CCDC.
;
_cell_angle_alpha 63.9662(18)
_cell_angle_beta 89.9415(12)
_cell_angle_gamma 81.1842(13)
_cell_formula_units_Z 4
_cell_length_a 9.28605(11)
_cell_length_b 14.2749(3)
_cell_length_c 14.7953(3)
_cell_measurement_reflns_used 25197
_cell_measurement_temperature 99.97(15)
_cell_measurement_theta_max 79.9380
_cell_measurement_theta_min 4.8180
_cell_volume 1736.56(6)
_computing_cell_refinement 'CrysAlisPro 1.171.44.99a (Rigaku OD, 2025)'
_computing_data_collection 'CrysAlisPro system (CCD 44.99a 64-bit (release 17-03-2025))'
_computing_data_reduction 'CrysAlisPro 1.171.44.99a (Rigaku OD, 2025)'
_computing_molecular_graphics 'Olex2 1.3 (Dolomanov et al., 2009)'
_computing_publication_material 'Olex2 1.3 (Dolomanov et al., 2009)'
_computing_structure_refinement 'ShelXL 2018/3 (Sheldrick, 2015)'
_diffrn_ambient_environment N~2~
_diffrn_ambient_temperature 99.97(15)
_diffrn_detector 'Hybrid Pixel Array Detector'
_diffrn_detector_area_resol_mean 10.0000
_diffrn_detector_type HyPix
_diffrn_measured_fraction_theta_full 1.000
_diffrn_measured_fraction_theta_max 0.991
_diffrn_measurement_details
;
List of Runs (angles in degrees, time in seconds):

  # Type    Start    End  Width  t~exp~   \w     \q     \k     \f   Frames
#--------------------------------------------------------------------------
  1  \w    -82.00  -2.00   0.50    1.20    --  -40.70 111.00 -21.00  160
  2  \w     24.00  88.00   0.50    1.20    --   40.70-111.00-114.00  128
  3  \w    -82.00 -23.00   0.50    4.80    --  -98.00 111.00 -21.00  118
  4  \w   -173.00 -81.00   0.50    4.80    --  -98.00-111.00-114.00  184
  5  \w    103.00 178.00   0.50    4.80    --  119.50 111.00 -21.00  150
  6  \w     44.00 108.00   0.50    4.80    --  119.50-111.00-114.00  128
  7  \w   -115.00 -15.00   0.50    1.20    --  -40.70 -57.00-150.00  200
  8  \w    -43.00  39.00   0.50    1.20    --  -40.70  38.00  90.00  164
  9  \w    -43.00  39.00   0.50    1.20    --  -40.70  38.00-150.00  164
 10  \w    -27.00  42.00   0.50    1.20    --  -40.70  19.00   0.00  138
 11  \w   -115.00 -15.00   0.50    1.20    --  -40.70 -57.00-150.00  200
 12  \w    -43.00  39.00   0.50    1.20    --  -40.70  38.00 150.00  164
 13  \w    -43.00  39.00   0.50    1.20    --  -40.70  38.00 150.00  164
 14  \w     63.00 123.00   0.50    1.20    --   40.70 178.00   0.00  120
 15  \w     61.00 123.00   0.50    1.20    --   40.70-178.00  60.00  124
 16  \w   -172.00 -69.00   0.50    4.80    --  -98.00 -67.00 -38.30  206
 17  \w   -172.00 -69.00   0.50    4.80    --  -98.00 -67.00 -38.30  206
 18  \w    -71.00 -23.00   0.50    4.80    --  -98.00  61.00-180.00   96
 19  \w    -71.00 -23.00   0.50    4.80    --  -98.00  61.00  90.00   96
 20  \w    -51.00 -20.00   0.50    4.80    --  -98.00  45.00 -60.00   62
 21  \w    -82.00 -23.00   0.50    4.80    --  -98.00 111.00 -21.00  118
 22  \w     93.00 178.00   0.50    4.80    --  119.50  61.00  60.00  170
 23  \w     61.00 151.00   0.50    4.80    --  119.50-178.00  90.00  180
 24  \w     44.00 108.00   0.50    4.80    --  119.50-111.00 -30.00  128
 25  \w     41.00 105.00   0.50    4.80    --  119.50 -95.00   0.00  128
 26  \w     93.00 178.00   0.50    4.80    --  119.50  45.00-180.00  170
 27  \w     46.00 105.00   0.50    4.80    --  119.50 -77.00-180.00  118
 28  \w    103.00 178.00   0.50    4.80    --  119.50 111.00 -60.00  150
 29  \w     41.00 105.00   0.50    4.80    --  119.50 -95.00-150.00  128
 30  \w     93.00 178.00   0.50    4.80    --  119.50  61.00 -60.00  170
 31  \w     93.00 178.00   0.50    4.80    --  119.50  61.00-120.00  170
 32  \w     93.00 178.00   0.50    4.80    --  119.50  61.00-120.00  170
 33  \w     45.00 155.00   0.50    4.80    --  119.50 -83.00 123.86  220
 34  \w     93.00 178.00   0.50    4.80    --  119.50  45.00 150.00  170
 35  \w     93.00 178.00   0.50    4.80    --  119.50  45.00 150.00  170
 36  \w     41.00 105.00   0.50    4.80    --  119.50 -95.00 120.00  128
 37  \w     93.00 178.00   0.50    4.80    --  119.50  61.00 120.00  170
 38  \w     41.00 105.00   0.50    4.80    --  119.50 -95.00  60.00  128
 39  \w     93.00 178.00   0.50    4.80    --  119.50  61.00   0.00  170
 40  \w     44.00 108.00   0.50    4.80    --  119.50-111.00 120.00  128
 41  \w     41.00 105.00   0.50    4.80    --  119.50 -95.00  30.00  128
 42  \w     87.00 178.00   0.50    4.80    --  119.50  30.00 120.00  182
 43  \w     46.00 105.00   0.50    4.80    --  119.50 -77.00  30.00  118
 44  \w     45.00 155.00   0.50    4.80    --  119.50 -83.00 -37.97  220
 45  \w    103.00 178.00   0.50    4.80    --  119.50 111.00 -30.00  150
 46  \w     42.00 178.00   0.50    4.80    --  119.50  15.00 -60.00  272
 47  \w     44.00 108.00   0.50    4.80    --  119.50-111.00  30.00  128
 48  \w     41.00 105.00   0.50    4.80    --  119.50 -95.00  60.00  128
 49  \w     46.00 105.00   0.50    4.80    --  119.50 -77.00 120.00  118
 50  \w     93.00 178.00   0.50    4.80    --  119.50  61.00 120.00  170
 51  \w     44.00 108.00   0.50    4.80    --  119.50-111.00 -90.00  128
 52  \w     93.00 178.00   0.50    4.80    --  119.50  45.00-180.00  170
 53  \w     46.00 105.00   0.50    4.80    --  119.50 -77.00 -90.00  118
 54  \w     93.00 178.00   0.50    4.80    --  119.50  45.00  90.00  170
 55  \w     87.00 178.00   0.50    4.80    --  119.50  77.00-150.00  182
 56  \w     63.00 146.00   0.50    4.80    --  119.50 178.00  60.00  166
 57  \w     63.00 146.00   0.50    4.80    --  119.50 178.00  60.00  166
 58  \w     63.00 146.00   0.50    4.80    --  119.50 178.00 120.00  166
 59  \w     93.00 178.00   0.50    4.80    --  119.50  45.00 -30.00  170
 60  \w     61.00 151.00   0.50    4.80    --  119.50-178.00  30.00  180
 61  \w     87.00 178.00   0.50    4.80    --  119.50  30.00 120.00  182
 62  \w    103.00 178.00   0.50    4.80    --  119.50 111.00 120.00  150
 63  \w    103.00 178.00   0.50    4.80    --  119.50 111.00 150.00  150
 64  \w     61.00 151.00   0.50    4.80    --  119.50-178.00-120.00  180
 65  \w     61.00 151.00   0.50    4.80    --  119.50-178.00 -90.00  180
 66  \w     61.00 151.00   0.50    4.80    --  119.50-178.00   0.00  180
 67  \w     96.00 148.00   0.50    4.80    --  119.50-178.00   0.00  104
 68  \w     58.00  84.00   0.50    4.80    --  119.50 -95.00-180.00   52
 69  \w     96.00 157.00   0.50    4.80    --  119.50  61.00 -30.00  122
 70  \w     50.00  76.00   0.50    4.80    --  119.50-111.00-120.00   52
 71  \w     79.00 106.00   0.50    4.80    --  119.50-111.00-150.00   54
 72  \w     90.00 157.00   0.50    4.80    --  119.50  30.00 -60.00  134
 73  \w     45.00  75.00   0.50    4.80    --  119.50-111.00  90.00   60
 74  \w     80.00 106.00   0.50    4.80    --  119.50-111.00  90.00   52
 75  \w     46.00  80.00   0.50    4.80    --  119.50 -77.00 -30.00   68
 76  \w     96.00 123.00   0.50    4.80    --  119.50  61.00  90.00   54
 77  \w     47.00  79.00   0.50    4.80    --  119.50 -77.00-120.00   64
 78  \w    107.00 153.00   0.50    4.80    --  119.50 111.00-180.00   92
 79  \w    103.00 129.00   0.50    4.80    --  119.50-178.00 120.00   52
 80  \w     95.00 130.00   0.50    4.80    --  119.50  77.00  90.00   70
 81  \w     87.00 178.00   0.50    4.80    --  119.50  30.00-150.00  182
 82  \w    121.00 148.00   0.50    4.80    --  119.50 -80.00 -41.72   54
 83  \w    117.00 143.00   0.50    4.80    --  119.50 -85.00 -34.82   52
 84  \w     60.00  86.00   0.50    4.80    --  119.50 -84.00 111.67   52
 85  \w    116.00 150.00   0.50    4.80    --  119.50 -84.00 111.67   68
 86  \w    102.00 128.00   0.50    4.80    --  119.50  15.00 -60.00   52
 87  \w     69.00 108.00   0.50    4.80    --  119.50-111.00-180.00   78
 88  \w     81.00 107.00   0.50    4.80    --  119.50-111.00 -60.00   52
;
_diffrn_measurement_device 'four-circle diffractometer'
_diffrn_measurement_device_type 'XtaLAB Synergy, Dualflex, HyPix'
_diffrn_measurement_method '\w scans'
_diffrn_orient_matrix_type 'CrysAlisPro convention (1999,Acta A55,543-557)'
_diffrn_orient_matrix_UB_11 0.0153087000
_diffrn_orient_matrix_UB_12 0.0792264000
_diffrn_orient_matrix_UB_13 0.0426500000
_diffrn_orient_matrix_UB_21 0.0287989000
_diffrn_orient_matrix_UB_22 0.0821424000
_diffrn_orient_matrix_UB_23 -0.1055590000
_diffrn_orient_matrix_UB_31 -0.1651638000
_diffrn_orient_matrix_UB_32 0.0427947000
_diffrn_orient_matrix_UB_33 -0.0232900000
_diffrn_radiation_monochromator mirror
_diffrn_radiation_probe x-ray
_diffrn_radiation_type 'Cu K\a'
_diffrn_radiation_wavelength 1.54184
_diffrn_reflns_av_R_equivalents 0.0680
_diffrn_reflns_av_unetI/netI 0.0123
_diffrn_reflns_Laue_measured_fraction_full 1.000
_diffrn_reflns_Laue_measured_fraction_max 0.991
_diffrn_reflns_limit_h_max 10
_diffrn_reflns_limit_h_min -11
_diffrn_reflns_limit_k_max 18
_diffrn_reflns_limit_k_min -18
_diffrn_reflns_limit_l_max 18
_diffrn_reflns_limit_l_min -18
_diffrn_reflns_number 13773
_diffrn_reflns_point_group_measured_fraction_full 1.000
_diffrn_reflns_point_group_measured_fraction_max 0.991
_diffrn_reflns_theta_full 67.684
_diffrn_reflns_theta_max 80.035
_diffrn_reflns_theta_min 3.334
_diffrn_source 'micro-focus sealed X-ray tube'
_diffrn_source_type 'PhotonJet (Cu) X-ray Source'
_exptl_absorpt_coefficient_mu 0.882
_exptl_absorpt_correction_T_max 0.973
_exptl_absorpt_correction_T_min 0.772
_exptl_absorpt_correction_type gaussian
_exptl_absorpt_process_details
;
CrysAlisPro 1.171.44.99a (Rigaku Oxford Diffraction, 2025)
Numerical absorption correction based on gaussian integration over
a multifaceted crystal model
Empirical absorption correction using spherical harmonics,
implemented in SCALE3 ABSPACK scaling algorithm.
;
_exptl_crystal_colour colorless
_exptl_crystal_density_diffrn 1.443
_exptl_crystal_density_method 'not measured'
_exptl_crystal_description prism
_exptl_crystal_F_000 784
_exptl_crystal_size_max 0.53
_exptl_crystal_size_mid 0.21
_exptl_crystal_size_min 0.03
_refine_diff_density_max 0.334
_refine_diff_density_min -0.301
_refine_diff_density_rms 0.053
_refine_ls_extinction_method none
_refine_ls_goodness_of_fit_ref 1.031
_refine_ls_hydrogen_treatment mixed
_refine_ls_matrix_type full
_refine_ls_number_parameters 532
_refine_ls_number_reflns 13773
_refine_ls_number_restraints 0
_refine_ls_restrained_S_all 1.031
_refine_ls_R_factor_all 0.0487
_refine_ls_R_factor_gt 0.0460
_refine_ls_shift/su_max 0.001
_refine_ls_shift/su_mean 0.000
_refine_ls_structure_factor_coef Fsqd
_refine_ls_weighting_details 'w=1/[\s^2^(Fo^2^)+(0.0930P)^2^+0.2767P] where P=(Fo^2^+2Fc^2^)/3'
_refine_ls_weighting_scheme calc
_refine_ls_wR_factor_gt 0.1304
_refine_ls_wR_factor_ref 0.1333
_reflns_Friedel_coverage 0.000
_reflns_number_gt 12677
_reflns_number_total 13773
_reflns_threshold_expression 'I > 2\s(I)'
_twin_special_details
;
Component 2 rotated by -179.9844\% 
around [0.97 0.23 -0.00] (reciprocal) or [1.00 0.00 -0.00] (direct)
;
_cod_data_source_file d5ob00796h2.cif
_cod_data_source_block VM-AK-THF-EtOH
_cod_depositor_comments 'Adding full bibliography for 7160617--7160618.cif.'
_cod_original_cell_volume 1736.55(6)
_cod_database_code 7160617
_shelx_shelxl_version_number 2018/3
_chemical_oxdiff_formula C19H20N3O3F1
_chemical_oxdiff_usercomment VM-AK-THF-EtOH
_shelx_space_group_comment
;
The symmetry employed for this shelxl refinement is uniquely defined
by the following loop, which should always be used as a source of
symmetry information in preference to the above space-group names.
They are only intended as comments.
;
_shelx_estimated_absorpt_t_max 0.974
_shelx_estimated_absorpt_t_min 0.652
_diffrn_oxdiff_digest_od_ed
;

;
_olex2_refinement_description
;
1. Twinned data refinement
 Scales: 0.6839(8)
 0.3161(8)
2. Fixed Uiso
 At 1.2 times of:
  All C(H) groups
 At 1.5 times of:
  All C(H,H,H) groups
3.a Aromatic/amide H refined with riding coordinates:
 C7A(H7A), C13A(H13A), C14A(H14A), C16A(H16A), C17A(H17A), C20A(H20A),
 C21A(H21A), C22A(H22A), C23A(H23A), C24A(H24A), C7B(H7B), C13B(H13B),
 C14B(H14B), C16B(H16B), C17B(H17B), C20B(H20B), C21B(H21B), C22B(H22B),
 C23B(H23B), C24B(H24B)
3.b Idealised Me refined as rotating group:
 C18A(H18A,H18B,H18C), C18B(H18D,H18E,H18F)
;
_olex2_submission_special_instructions 'No special instructions were received'
_oxdiff_exptl_absorpt_empirical_details
;
Empirical correction (ABSPACK) includes:
- Absorption correction using spherical harmonics
- Frame scaling
;
_oxdiff_exptl_absorpt_empirical_full_max 1.424
_oxdiff_exptl_absorpt_empirical_full_min 0.510
_oxdiff_twin_integration_method simultaneous
_oxdiff_twin_items 2

loop_
_space_group_symop_operation_xyz
'x, y, z'
'-x, -y, -z'

loop_
_atom_site_label
_atom_site_type_symbol
_atom_site_fract_x
_atom_site_fract_y
_atom_site_fract_z
_atom_site_U_iso_or_equiv
_atom_site_adp_type
_atom_site_occupancy
_atom_site_site_symmetry_order
_atom_site_calc_flag
_atom_site_refinement_flags_posn
_atom_site_refinement_flags_adp
_atom_site_refinement_flags_occupancy
_atom_site_disorder_assembly
_atom_site_disorder_group
F1A F 0.39355(12) -0.06205(8) 0.90866(9) 0.0381(2) Uani 1 1 d . . . . .
O5A O 0.09253(10) 0.39279(8) 0.94931(7) 0.0201(2) Uani 1 1 d . . . . .
H5A H 0.046(4) 0.416(3) 0.886(3) 0.082(10) Uiso 1 1 d . . . . .
O8A O 0.28694(14) 0.62568(11) 1.03082(9) 0.0340(3) Uani 1 1 d . . . . .
O9A O 0.06594(10) 0.60540(9) 0.90163(8) 0.0207(2) Uani 1 1 d . . . . .
H9A H 0.022(4) 0.602(2) 0.958(2) 0.071(9) Uiso 1 1 d . . . . .
N1A N 0.43683(12) 0.52770(9) 0.72933(9) 0.0184(2) Uani 1 1 d . . . . .
N2A N 0.45858(12) 0.42387(9) 0.74504(9) 0.0185(2) Uani 1 1 d . . . . .
H2A H 0.503(3) 0.4096(18) 0.7007(18) 0.037(6) Uiso 1 1 d . . . . .
N10A N 0.29153(12) 0.60357(10) 0.82983(9) 0.0188(2) Uani 1 1 d . . . . .
C3A C 0.38758(13) 0.36061(11) 0.82227(10) 0.0179(3) Uani 1 1 d . . . . .
C4A C 0.31490(13) 0.42656(11) 0.86044(10) 0.0175(3) Uani 1 1 d . . . . .
C5A C 0.22760(13) 0.43018(11) 0.94355(10) 0.0177(3) Uani 1 1 d . . . . .
C6A C 0.31308(14) 0.37285(12) 1.04629(10) 0.0227(3) Uani 1 1 d . . . . .
C7A C 0.34405(14) 0.43921(13) 1.08256(11) 0.0248(3) Uani 1 1 d . . . . .
H7A H 0.399120 0.416986 1.144692 0.030 Uiso 1 1 calc R U . . .
C8A C 0.28406(14) 0.54873(13) 1.01629(11) 0.0233(3) Uani 1 1 d . . . . .
C9A C 0.20949(14) 0.55263(11) 0.91995(10) 0.0185(3) Uani 1 1 d . . . . .
C11A C 0.34815(13) 0.52639(11) 0.80037(10) 0.0171(3) Uani 1 1 d . . . . .
C12A C 0.39123(14) 0.24930(11) 0.84588(10) 0.0192(3) Uani 1 1 d . . . . .
C13A C 0.50603(15) 0.19333(12) 0.81847(11) 0.0237(3) Uani 1 1 d . . . . .
H13A H 0.583886 0.227722 0.785150 0.028 Uiso 1 1 calc R U . . .
C14A C 0.50785(16) 0.08841(13) 0.83922(12) 0.0273(3) Uani 1 1 d . . . . .
H14A H 0.585882 0.050723 0.820482 0.033 Uiso 1 1 calc R U . . .
C15A C 0.39347(17) 0.04013(12) 0.88778(12) 0.0272(3) Uani 1 1 d . . . . .
C16A C 0.27844(16) 0.09246(13) 0.91602(13) 0.0289(3) Uani 1 1 d . . . . .
H16A H 0.201353 0.057235 0.949607 0.035 Uiso 1 1 calc R U . . .
C17A C 0.27731(15) 0.19758(12) 0.89447(12) 0.0249(3) Uani 1 1 d . . . . .
H17A H 0.198257 0.234725 0.912967 0.030 Uiso 1 1 calc R U . . .
C18A C 0.35673(19) 0.25589(14) 1.09386(12) 0.0329(3) Uani 1 1 d . . . . .
H18A H 0.269429 0.222948 1.101781 0.049 Uiso 1 1 calc R U . . .
H18B H 0.407588 0.232013 1.160199 0.049 Uiso 1 1 calc R U . . .
H18C H 0.421968 0.235584 1.050978 0.049 Uiso 1 1 calc R U . . .
C19A C 0.25515(13) 0.71294(11) 0.76133(11) 0.0206(3) Uani 1 1 d . . . . .
C20A C 0.23334(15) 0.74419(12) 0.65808(12) 0.0233(3) Uani 1 1 d . . . . .
H20A H 0.243931 0.692586 0.633260 0.028 Uiso 1 1 calc R U . . .
C21A C 0.19596(17) 0.85136(13) 0.59138(13) 0.0288(3) Uani 1 1 d . . . . .
H21A H 0.181890 0.872405 0.521098 0.035 Uiso 1 1 calc R U . . .
C22A C 0.17915(17) 0.92755(13) 0.62681(14) 0.0315(3) Uani 1 1 d . . . . .
H22A H 0.152575 1.000374 0.581246 0.038 Uiso 1 1 calc R U . . .
C23A C 0.20163(17) 0.89606(13) 0.72967(14) 0.0314(3) Uani 1 1 d . . . . .
H23A H 0.190698 0.947882 0.754230 0.038 Uiso 1 1 calc R U . . .
C24A C 0.23997(15) 0.78945(13) 0.79716(12) 0.0261(3) Uani 1 1 d . . . . .
H24A H 0.255751 0.768814 0.867246 0.031 Uiso 1 1 calc R U . . .
F1B F 0.59959(12) 1.06049(8) 0.62833(9) 0.0383(2) Uani 1 1 d . . . . .
O5B O 0.53281(10) 0.62311(8) 0.54334(7) 0.0186(2) Uani 1 1 d . . . . .
H5B H 0.499(3) 0.602(2) 0.608(2) 0.047(6) Uiso 1 1 d . . . . .
O8B O 0.83551(13) 0.40450(10) 0.44870(10) 0.0314(3) Uani 1 1 d . . . . .
O9B O 0.61543(10) 0.41150(8) 0.58998(7) 0.0193(2) Uani 1 1 d . . . . .
H9B H 0.581(3) 0.4021(19) 0.538(2) 0.043(6) Uiso 1 1 d . . . . .
N1B N 0.94684(12) 0.48904(9) 0.76058(9) 0.0183(2) Uani 1 1 d . . . . .
N2B N 0.91578(12) 0.59055(9) 0.75067(9) 0.0190(2) Uani 1 1 d . . . . .
H2B H 0.959(3) 0.603(2) 0.801(2) 0.049(7) Uiso 1 1 d . . . . .
N10B N 0.84266(12) 0.41752(9) 0.65432(9) 0.0187(2) Uani 1 1 d . . . . .
C3B C 0.81154(13) 0.65314(11) 0.67582(10) 0.0182(3) Uani 1 1 d . . . . .
C4B C 0.77203(13) 0.59019(11) 0.63347(10) 0.0173(2) Uani 1 1 d . . . . .
C5B C 0.68586(13) 0.58897(11) 0.54894(10) 0.0172(3) Uani 1 1 d . . . . .
C6B C 0.74098(14) 0.65158(12) 0.44621(10) 0.0206(3) Uani 1 1 d . . . . .
C7B C 0.80434(14) 0.58937(13) 0.40569(11) 0.0226(3) Uani 1 1 d . . . . .
H7B H 0.848137 0.615005 0.343177 0.027 Uiso 1 1 calc R U . . .
C8B C 0.79833(14) 0.47806(12) 0.46847(11) 0.0212(3) Uani 1 1 d . . . . .
C9B C 0.73064(13) 0.46806(11) 0.56767(10) 0.0177(3) Uani 1 1 d . . . . .
C11B C 0.85807(13) 0.49149(11) 0.68864(10) 0.0169(2) Uani 1 1 d . . . . .
C12B C 0.75769(15) 0.76182(11) 0.65909(11) 0.0202(3) Uani 1 1 d . . . . .
C13B C 0.84803(15) 0.81822(12) 0.68392(13) 0.0269(3) Uani 1 1 d . . . . .
H13B H 0.946818 0.787250 0.708090 0.032 Uiso 1 1 calc R U . . .
C14B C 0.79501(18) 0.91875(13) 0.67364(15) 0.0326(3) Uani 1 1 d . . . . .
H14B H 0.856557 0.957190 0.690216 0.039 Uiso 1 1 calc R U . . .
C15B C 0.65154(17) 0.96183(12) 0.63898(13) 0.0275(3) Uani 1 1 d . . . . .
C16B C 0.55880(15) 0.90883(12) 0.61387(12) 0.0260(3) Uani 1 1 d . . . . .
H16B H 0.459939 0.940424 0.590516 0.031 Uiso 1 1 calc R U . . .
C17B C 0.61241(15) 0.80858(12) 0.62330(11) 0.0227(3) Uani 1 1 d . . . . .
H17B H 0.550267 0.771397 0.605399 0.027 Uiso 1 1 calc R U . . .
C18B C 0.72335(17) 0.76876(12) 0.40245(12) 0.0281(3) Uani 1 1 d . . . . .
H18D H 0.619416 0.798714 0.395660 0.042 Uiso 1 1 calc R U . . .
H18E H 0.762621 0.796362 0.335907 0.042 Uiso 1 1 calc R U . . .
H18F H 0.776386 0.788453 0.446943 0.042 Uiso 1 1 calc R U . . .
C19B C 0.86746(14) 0.30695(11) 0.71862(12) 0.0217(3) Uani 1 1 d . . . . .
C20B C 0.85916(16) 0.26927(12) 0.82253(13) 0.0265(3) Uani 1 1 d . . . . .
H20B H 0.837095 0.317608 0.850780 0.032 Uiso 1 1 calc R U . . .
C21B C 0.88324(18) 0.16064(14) 0.88495(15) 0.0354(4) Uani 1 1 d . . . . .
H21B H 0.877119 0.135074 0.955681 0.042 Uiso 1 1 calc R U . . .
C22B C 0.91610(19) 0.08984(13) 0.84404(17) 0.0406(4) Uani 1 1 d . . . . .
H22B H 0.932709 0.015814 0.886473 0.049 Uiso 1 1 calc R U . . .
C23B C 0.9245(2) 0.12797(14) 0.74074(18) 0.0405(4) Uani 1 1 d . . . . .
H23B H 0.947342 0.079420 0.712801 0.049 Uiso 1 1 calc R U . . .
C24B C 0.90022(17) 0.23590(14) 0.67731(14) 0.0318(3) Uani 1 1 d . . . . .
H24B H 0.905848 0.261007 0.606586 0.038 Uiso 1 1 calc R U . . .

loop_
_atom_site_aniso_label
_atom_site_aniso_U_11
_atom_site_aniso_U_22
_atom_site_aniso_U_33
_atom_site_aniso_U_23
_atom_site_aniso_U_13
_atom_site_aniso_U_12
F1A 0.0408(5) 0.0252(5) 0.0492(6) -0.0174(4) -0.0002(5) -0.0050(4)
O5A 0.0124(4) 0.0317(5) 0.0174(5) -0.0113(4) 0.0023(3) -0.0063(4)
O8A 0.0363(6) 0.0458(7) 0.0320(6) -0.0285(6) -0.0012(5) -0.0061(5)
O9A 0.0115(4) 0.0340(5) 0.0215(5) -0.0175(4) 0.0020(3) -0.0010(4)
N1A 0.0137(5) 0.0263(6) 0.0197(5) -0.0140(5) 0.0041(4) -0.0047(4)
N2A 0.0151(5) 0.0256(6) 0.0190(5) -0.0134(5) 0.0050(4) -0.0044(4)
N10A 0.0140(5) 0.0274(6) 0.0197(5) -0.0144(5) 0.0049(4) -0.0045(4)
C3A 0.0116(5) 0.0274(7) 0.0170(6) -0.0120(5) 0.0015(4) -0.0033(4)
C4A 0.0112(5) 0.0270(6) 0.0167(6) -0.0119(5) 0.0017(4) -0.0031(4)
C5A 0.0094(5) 0.0295(7) 0.0164(6) -0.0122(5) 0.0020(4) -0.0029(4)
C6A 0.0127(6) 0.0378(8) 0.0166(6) -0.0123(6) 0.0022(5) -0.0008(5)
C7A 0.0129(6) 0.0445(9) 0.0195(7) -0.0167(6) 0.0002(5) -0.0040(5)
C8A 0.0137(6) 0.0423(8) 0.0220(7) -0.0209(6) 0.0039(5) -0.0068(5)
C9A 0.0115(5) 0.0306(7) 0.0182(6) -0.0150(5) 0.0027(5) -0.0041(5)
C11A 0.0105(5) 0.0263(6) 0.0181(6) -0.0130(5) 0.0013(4) -0.0034(4)
C12A 0.0146(6) 0.0265(7) 0.0175(6) -0.0111(5) -0.0003(5) -0.0022(5)
C13A 0.0178(6) 0.0307(7) 0.0259(7) -0.0158(6) 0.0035(5) -0.0037(5)
C14A 0.0234(7) 0.0314(8) 0.0301(8) -0.0181(6) 0.0008(6) 0.0007(5)
C15A 0.0285(7) 0.0242(7) 0.0286(7) -0.0119(6) -0.0039(6) -0.0030(5)
C16A 0.0227(7) 0.0286(7) 0.0335(8) -0.0113(6) 0.0040(6) -0.0069(5)
C17A 0.0190(6) 0.0275(7) 0.0268(7) -0.0111(6) 0.0041(5) -0.0028(5)
C18A 0.0361(8) 0.0364(8) 0.0195(7) -0.0094(6) -0.0040(6) 0.0042(6)
C19A 0.0118(5) 0.0275(7) 0.0272(7) -0.0156(6) 0.0044(5) -0.0055(5)
C20A 0.0191(6) 0.0273(7) 0.0267(7) -0.0146(6) 0.0037(5) -0.0046(5)
C21A 0.0250(7) 0.0306(8) 0.0292(8) -0.0117(6) 0.0041(6) -0.0051(6)
C22A 0.0226(7) 0.0275(7) 0.0433(9) -0.0143(7) 0.0053(6) -0.0050(5)
C23A 0.0234(7) 0.0323(8) 0.0477(10) -0.0256(7) 0.0059(6) -0.0061(6)
C24A 0.0199(6) 0.0337(8) 0.0330(8) -0.0219(7) 0.0044(5) -0.0059(5)
F1B 0.0382(5) 0.0274(5) 0.0518(6) -0.0224(5) 0.0010(4) 0.0025(4)
O5B 0.0116(4) 0.0282(5) 0.0180(5) -0.0119(4) 0.0016(3) -0.0034(3)
O8B 0.0340(6) 0.0406(6) 0.0337(6) -0.0273(5) 0.0132(5) -0.0125(5)
O9B 0.0140(4) 0.0309(5) 0.0194(5) -0.0155(4) 0.0039(3) -0.0086(4)
N1B 0.0155(5) 0.0232(6) 0.0191(5) -0.0121(4) -0.0004(4) -0.0032(4)
N2B 0.0157(5) 0.0232(6) 0.0219(6) -0.0131(5) -0.0003(4) -0.0037(4)
N10B 0.0144(5) 0.0241(6) 0.0215(6) -0.0137(5) -0.0010(4) -0.0027(4)
C3B 0.0123(5) 0.0263(7) 0.0197(6) -0.0127(5) 0.0023(4) -0.0057(4)
C4B 0.0124(5) 0.0236(6) 0.0172(6) -0.0100(5) 0.0019(4) -0.0038(4)
C5B 0.0121(6) 0.0246(6) 0.0165(6) -0.0102(5) 0.0014(4) -0.0044(4)
C6B 0.0133(6) 0.0305(7) 0.0171(6) -0.0095(5) 0.0003(4) -0.0049(5)
C7B 0.0141(6) 0.0370(8) 0.0194(6) -0.0140(6) 0.0039(5) -0.0069(5)
C8B 0.0122(6) 0.0373(8) 0.0215(6) -0.0188(6) 0.0037(5) -0.0073(5)
C9B 0.0112(5) 0.0274(6) 0.0189(6) -0.0138(5) 0.0020(4) -0.0048(5)
C11B 0.0123(5) 0.0231(6) 0.0180(6) -0.0112(5) 0.0023(4) -0.0040(4)
C12B 0.0170(6) 0.0248(7) 0.0214(6) -0.0122(5) 0.0030(5) -0.0050(5)
C13B 0.0164(6) 0.0286(7) 0.0397(8) -0.0190(6) -0.0007(5) -0.0033(5)
C14B 0.0270(7) 0.0301(8) 0.0487(10) -0.0239(7) -0.0006(7) -0.0071(6)
C15B 0.0288(7) 0.0233(7) 0.0316(8) -0.0144(6) 0.0046(6) -0.0009(5)
C16B 0.0187(6) 0.0301(7) 0.0264(7) -0.0114(6) 0.0010(5) -0.0004(5)
C17B 0.0188(6) 0.0276(7) 0.0234(7) -0.0124(5) 0.0003(5) -0.0050(5)
C18B 0.0274(7) 0.0304(8) 0.0227(7) -0.0084(6) 0.0054(5) -0.0051(6)
C19B 0.0127(5) 0.0233(6) 0.0311(7) -0.0140(6) -0.0016(5) -0.0024(4)
C20B 0.0216(7) 0.0255(7) 0.0313(8) -0.0112(6) -0.0013(5) -0.0051(5)
C21B 0.0300(8) 0.0291(8) 0.0382(9) -0.0060(7) -0.0055(6) -0.0078(6)
C22B 0.0310(8) 0.0227(7) 0.0598(12) -0.0112(8) -0.0115(8) -0.0035(6)
C23B 0.0325(8) 0.0303(8) 0.0661(13) -0.0292(9) -0.0070(8) -0.0016(6)
C24B 0.0270(7) 0.0321(8) 0.0434(9) -0.0241(7) -0.0029(6) -0.0021(6)

loop_
_atom_type_symbol
_atom_type_description
_atom_type_scat_dispersion_real
_atom_type_scat_dispersion_imag
_atom_type_scat_source
C C 0.0181 0.0091 'International Tables Vol C Tables 4.2.6.8 and 6.1.1.4'
H H 0.0000 0.0000 'International Tables Vol C Tables 4.2.6.8 and 6.1.1.4'
F F 0.0727 0.0534 'International Tables Vol C Tables 4.2.6.8 and 6.1.1.4'
N N 0.0311 0.0180 'International Tables Vol C Tables 4.2.6.8 and 6.1.1.4'
O O 0.0492 0.0322 'International Tables Vol C Tables 4.2.6.8 and 6.1.1.4'

loop_
_exptl_crystal_face_index_h
_exptl_crystal_face_index_k
_exptl_crystal_face_index_l
_exptl_crystal_face_perp_dist
0 0 1 0.0973
0 0 -1 0.0798
0 1 0 0.0102
0 -1 0 0.0222
-1 0 0 0.2777
-1 4 9 0.1025
-2 -3 -9 0.0824
5 3 5 0.2063
5 -3 -3 0.2164

loop_
_geom_angle_atom_site_label_1
_geom_angle_atom_site_label_2
_geom_angle_atom_site_label_3
_geom_angle
_geom_angle_site_symmetry_1
_geom_angle_site_symmetry_3
_geom_angle_publ_flag
C5A O5A H5A 112(2) . . ?
C9A O9A H9A 115(2) . . ?
C11A N1A N2A 102.40(11) . . ?
N1A N2A H2A 117.2(15) . . ?
C3A N2A N1A 113.98(11) . . ?
C3A N2A H2A 128.0(15) . . ?
C11A N10A C9A 107.38(11) . . ?
C11A N10A C19A 123.21(11) . . ?
C19A N10A C9A 122.51(11) . . ?
N2A C3A C4A 104.95(12) . . ?
N2A C3A C12A 121.40(12) . . ?
C4A C3A C12A 133.54(12) . . ?
C3A C4A C5A 144.70(13) . . ?
C3A C4A C11A 105.44(11) . . ?
C11A C4A C5A 109.58(11) . . ?
O5A C5A C4A 114.01(11) . . ?
O5A C5A C6A 109.52(11) . . ?
O5A C5A C9A 113.88(10) . . ?
C4A C5A C6A 112.95(10) . . ?
C4A C5A C9A 102.43(10) . . ?
C6A C5A C9A 103.46(11) . . ?
C7A C6A C5A 112.69(13) . . ?
C7A C6A C18A 127.10(14) . . ?
C18A C6A C5A 120.18(13) . . ?
C6A C7A H7A 123.8 . . ?
C6A C7A C8A 112.45(13) . . ?
C8A C7A H7A 123.8 . . ?
O8A C8A C7A 127.84(14) . . ?
O8A C8A C9A 124.16(14) . . ?
C7A C8A C9A 107.99(12) . . ?
O9A C9A N10A 109.62(11) . . ?
O9A C9A C5A 114.79(10) . . ?
O9A C9A C8A 111.20(11) . . ?
N10A C9A C5A 106.05(10) . . ?
N10A C9A C8A 111.67(10) . . ?
C8A C9A C5A 103.31(11) . . ?
N1A C11A N10A 132.10(13) . . ?
N1A C11A C4A 113.21(12) . . ?
N10A C11A C4A 114.51(12) . . ?
C13A C12A C3A 121.15(12) . . ?
C17A C12A C3A 120.13(12) . . ?
C17A C12A C13A 118.70(13) . . ?
C12A C13A H13A 119.5 . . ?
C14A C13A C12A 121.05(13) . . ?
C14A C13A H13A 119.5 . . ?
C13A C14A H14A 120.8 . . ?
C15A C14A C13A 118.39(13) . . ?
C15A C14A H14A 120.8 . . ?
F1A C15A C14A 119.18(14) . . ?
F1A C15A C16A 118.48(14) . . ?
C16A C15A C14A 122.34(14) . . ?
C15A C16A H16A 120.6 . . ?
C15A C16A C17A 118.81(14) . . ?
C17A C16A H16A 120.6 . . ?
C12A C17A H17A 119.6 . . ?
C16A C17A C12A 120.70(13) . . ?
C16A C17A H17A 119.6 . . ?
C6A C18A H18A 109.5 . . ?
C6A C18A H18B 109.5 . . ?
C6A C18A H18C 109.5 . . ?
H18A C18A H18B 109.5 . . ?
H18A C18A H18C 109.5 . . ?
H18B C18A H18C 109.5 . . ?
C20A C19A N10A 120.10(12) . . ?
C20A C19A C24A 119.67(14) . . ?
C24A C19A N10A 120.23(13) . . ?
C19A C20A H20A 120.0 . . ?
C21A C20A C19A 119.90(14) . . ?
C21A C20A H20A 120.0 . . ?
C20A C21A H21A 119.7 . . ?
C22A C21A C20A 120.60(16) . . ?
C22A C21A H21A 119.7 . . ?
C21A C22A H22A 120.4 . . ?
C21A C22A C23A 119.28(15) . . ?
C23A C22A H22A 120.4 . . ?
C22A C23A H23A 119.6 . . ?
C22A C23A C24A 120.81(15) . . ?
C24A C23A H23A 119.6 . . ?
C19A C24A H24A 120.1 . . ?
C23A C24A C19A 119.73(15) . . ?
C23A C24A H24A 120.1 . . ?
C5B O5B H5B 111.0(16) . . ?
C9B O9B H9B 113.8(16) . . ?
C11B N1B N2B 103.22(11) . . ?
N1B N2B H2B 116.7(16) . . ?
C3B N2B N1B 112.80(11) . . ?
C3B N2B H2B 129.8(16) . . ?
C11B N10B C9B 107.72(11) . . ?
C11B N10B C19B 122.60(12) . . ?
C19B N10B C9B 122.44(11) . . ?
N2B C3B C4B 106.10(12) . . ?
N2B C3B C12B 120.17(12) . . ?
C4B C3B C12B 133.59(12) . . ?
C3B C4B C5B 145.16(13) . . ?
C3B C4B C11B 104.84(12) . . ?
C11B C4B C5B 109.67(12) . . ?
O5B C5B C4B 115.45(11) . . ?
O5B C5B C6B 108.27(11) . . ?
O5B C5B C9B 113.92(10) . . ?
C4B C5B C6B 112.95(11) . . ?
C4B C5B C9B 102.15(10) . . ?
C6B C5B C9B 103.46(10) . . ?
C7B C6B C5B 112.62(13) . . ?
C7B C6B C18B 127.29(13) . . ?
C18B C6B C5B 120.08(12) . . ?
C6B C7B H7B 123.8 . . ?
C6B C7B C8B 112.32(13) . . ?
C8B C7B H7B 123.8 . . ?
O8B C8B C7B 127.71(14) . . ?
O8B C8B C9B 124.33(13) . . ?
C7B C8B C9B 107.94(12) . . ?
O9B C9B N10B 109.14(11) . . ?
O9B C9B C5B 114.36(10) . . ?
O9B C9B C8B 112.62(11) . . ?
N10B C9B C5B 105.87(10) . . ?
N10B C9B C8B 111.17(10) . . ?
C8B C9B C5B 103.42(10) . . ?
N1B C11B N10B 132.36(12) . . ?
N1B C11B C4B 113.04(12) . . ?
N10B C11B C4B 114.43(12) . . ?
C13B C12B C3B 120.50(12) . . ?
C13B C12B C17B 119.03(13) . . ?
C17B C12B C3B 120.37(12) . . ?
C12B C13B H13B 119.7 . . ?
C14B C13B C12B 120.68(13) . . ?
C14B C13B H13B 119.7 . . ?
C13B C14B H14B 120.7 . . ?
C15B C14B C13B 118.68(14) . . ?
C15B C14B H14B 120.7 . . ?
F1B C15B C14B 118.78(14) . . ?
F1B C15B C16B 118.75(14) . . ?
C14B C15B C16B 122.47(14) . . ?
C15B C16B H16B 120.6 . . ?
C15B C16B C17B 118.79(13) . . ?
C17B C16B H16B 120.6 . . ?
C12B C17B H17B 119.8 . . ?
C16B C17B C12B 120.35(13) . . ?
C16B C17B H17B 119.8 . . ?
C6B C18B H18D 109.5 . . ?
C6B C18B H18E 109.5 . . ?
C6B C18B H18F 109.5 . . ?
H18D C18B H18E 109.5 . . ?
H18D C18B H18F 109.5 . . ?
H18E C18B H18F 109.5 . . ?
C20B C19B N10B 120.43(13) . . ?
C24B C19B N10B 119.64(14) . . ?
C24B C19B C20B 119.93(14) . . ?
C19B C20B H20B 120.0 . . ?
C21B C20B C19B 120.00(16) . . ?
C21B C20B H20B 120.0 . . ?
C20B C21B H21B 119.9 . . ?
C22B C21B C20B 120.17(18) . . ?
C22B C21B H21B 119.9 . . ?
C21B C22B H22B 120.3 . . ?
C23B C22B C21B 119.45(16) . . ?
C23B C22B H22B 120.3 . . ?
C22B C23B H23B 119.4 . . ?
C22B C23B C24B 121.21(17) . . ?
C24B C23B H23B 119.4 . . ?
C19B C24B H24B 120.4 . . ?
C23B C24B C19B 119.24(18) . . ?
C23B C24B H24B 120.4 . . ?

loop_
_geom_bond_atom_site_label_1
_geom_bond_atom_site_label_2
_geom_bond_distance
_geom_bond_site_symmetry_2
_geom_bond_publ_flag
F1A C15A 1.3517(17) . ?
O5A H5A 0.93(4) . ?
O5A C5A 1.4250(15) . ?
O8A C8A 1.212(2) . ?
O9A H9A 0.91(3) . ?
O9A C9A 1.3898(15) . ?
N1A N2A 1.3774(16) . ?
N1A C11A 1.3300(17) . ?
N2A H2A 0.86(2) . ?
N2A C3A 1.3531(17) . ?
N10A C9A 1.4845(17) . ?
N10A C11A 1.3870(17) . ?
N10A C19A 1.4244(19) . ?
C3A C4A 1.3900(18) . ?
C3A C12A 1.4642(19) . ?
C4A C5A 1.4875(17) . ?
C4A C11A 1.3923(19) . ?
C5A C6A 1.5238(18) . ?
C5A C9A 1.6062(19) . ?
C6A C7A 1.341(2) . ?
C6A C18A 1.486(2) . ?
C7A H7A 0.9500 . ?
C7A C8A 1.451(2) . ?
C8A C9A 1.5604(18) . ?
C12A C13A 1.4006(18) . ?
C12A C17A 1.3975(19) . ?
C13A H13A 0.9500 . ?
C13A C14A 1.388(2) . ?
C14A H14A 0.9500 . ?
C14A C15A 1.381(2) . ?
C15A C16A 1.379(2) . ?
C16A H16A 0.9500 . ?
C16A C17A 1.389(2) . ?
C17A H17A 0.9500 . ?
C18A H18A 0.9800 . ?
C18A H18B 0.9800 . ?
C18A H18C 0.9800 . ?
C19A C20A 1.396(2) . ?
C19A C24A 1.3980(19) . ?
C20A H20A 0.9500 . ?
C20A C21A 1.395(2) . ?
C21A H21A 0.9500 . ?
C21A C22A 1.389(2) . ?
C22A H22A 0.9500 . ?
C22A C23A 1.390(3) . ?
C23A H23A 0.9500 . ?
C23A C24A 1.393(2) . ?
C24A H24A 0.9500 . ?
F1B C15B 1.3559(17) . ?
O5B H5B 0.94(3) . ?
O5B C5B 1.4202(15) . ?
O8B C8B 1.2107(19) . ?
O9B H9B 0.90(3) . ?
O9B C9B 1.3912(15) . ?
N1B N2B 1.3747(16) . ?
N1B C11B 1.3319(17) . ?
N2B H2B 0.95(3) . ?
N2B C3B 1.3528(18) . ?
N10B C9B 1.4855(16) . ?
N10B C11B 1.3821(17) . ?
N10B C19B 1.4215(18) . ?
C3B C4B 1.3894(18) . ?
C3B C12B 1.4641(19) . ?
C4B C5B 1.4933(18) . ?
C4B C11B 1.3916(18) . ?
C5B C6B 1.5222(18) . ?
C5B C9B 1.6091(19) . ?
C6B C7B 1.342(2) . ?
C6B C18B 1.486(2) . ?
C7B H7B 0.9500 . ?
C7B C8B 1.457(2) . ?
C8B C9B 1.5529(18) . ?
C12B C13B 1.3978(19) . ?
C12B C17B 1.4004(19) . ?
C13B H13B 0.9500 . ?
C13B C14B 1.385(2) . ?
C14B H14B 0.9500 . ?
C14B C15B 1.375(2) . ?
C15B C16B 1.378(2) . ?
C16B H16B 0.9500 . ?
C16B C17B 1.386(2) . ?
C17B H17B 0.9500 . ?
C18B H18D 0.9800 . ?
C18B H18E 0.9800 . ?
C18B H18F 0.9800 . ?
C19B C20B 1.395(2) . ?
C19B C24B 1.394(2) . ?
C20B H20B 0.9500 . ?
C20B C21B 1.394(2) . ?
C21B H21B 0.9500 . ?
C21B C22B 1.387(3) . ?
C22B H22B 0.9500 . ?
C22B C23B 1.386(3) . ?
C23B H23B 0.9500 . ?
C23B C24B 1.389(3) . ?
C24B H24B 0.9500 . ?

loop_
_geom_hbond_atom_site_label_D
_geom_hbond_atom_site_label_H
_geom_hbond_atom_site_label_A
_geom_hbond_distance_DH
_geom_hbond_distance_HA
_geom_hbond_distance_DA
_geom_hbond_angle_DHA
_geom_hbond_site_symmetry_A
_geom_hbond_publ_flag
O5A H5A N1B 0.93(4) 1.84(4) 2.7541(15) 168(3) 1_455 yes
O5A H5A N2B 0.93(4) 2.52(4) 3.2569(16) 136(3) 1_455 yes
O9A H9A O5A 0.91(3) 1.76(3) 2.6574(14) 169(3) 2_567 yes
N2A H2A O9B 0.86(2) 1.93(2) 2.7724(15) 166(2) . yes
O5B H5B N1A 0.94(3) 1.79(3) 2.7016(15) 163(2) . yes
O9B H9B O5B 0.90(3) 1.79(3) 2.6644(14) 163(2) 2_666 yes
N2B H2B O9A 0.95(3) 1.80(3) 2.7369(15) 169(2) 1_655 yes

loop_
_geom_torsion_atom_site_label_1
_geom_torsion_atom_site_label_2
_geom_torsion_atom_site_label_3
_geom_torsion_atom_site_label_4
_geom_torsion
_geom_torsion_site_symmetry_1
_geom_torsion_site_symmetry_2
_geom_torsion_site_symmetry_3
_geom_torsion_site_symmetry_4
_geom_torsion_publ_flag
F1A C15A C16A C17A -179.75(14) . . . . ?
O5A C5A C6A C7A -121.62(13) . . . . ?
O5A C5A C6A C18A 60.18(16) . . . . ?
O5A C5A C9A O9A -4.39(16) . . . . ?
O5A C5A C9A N10A -125.57(11) . . . . ?
O5A C5A C9A C8A 116.85(11) . . . . ?
O8A C8A C9A O9A -52.33(18) . . . . ?
O8A C8A C9A N10A 70.46(17) . . . . ?
O8A C8A C9A C5A -175.97(13) . . . . ?
N1A N2A C3A C4A -0.34(14) . . . . ?
N1A N2A C3A C12A 176.31(11) . . . . ?
N2A N1A C11A N10A 175.54(13) . . . . ?
N2A N1A C11A C4A 0.73(14) . . . . ?
N2A C3A C4A C5A -171.92(17) . . . . ?
N2A C3A C4A C11A 0.74(14) . . . . ?
N2A C3A C12A C13A 24.4(2) . . . . ?
N2A C3A C12A C17A -154.05(13) . . . . ?
N10A C19A C20A C21A 179.22(12) . . . . ?
N10A C19A C24A C23A -178.78(12) . . . . ?
C3A C4A C5A O5A -62.1(2) . . . . ?
C3A C4A C5A C6A 63.8(2) . . . . ?
C3A C4A C5A C9A 174.41(17) . . . . ?
C3A C4A C11A N1A -0.96(15) . . . . ?
C3A C4A C11A N10A -176.73(11) . . . . ?
C3A C12A C13A C14A -178.76(13) . . . . ?
C3A C12A C17A C16A 179.08(14) . . . . ?
C4A C3A C12A C13A -160.05(14) . . . . ?
C4A C3A C12A C17A 21.5(2) . . . . ?
C4A C5A C6A C7A 110.14(14) . . . . ?
C4A C5A C6A C18A -68.06(17) . . . . ?
C4A C5A C9A O9A 119.21(11) . . . . ?
C4A C5A C9A N10A -1.97(12) . . . . ?
C4A C5A C9A C8A -119.55(10) . . . . ?
C5A C4A C11A N1A 174.55(11) . . . . ?
C5A C4A C11A N10A -1.22(15) . . . . ?
C5A C6A C7A C8A 1.94(16) . . . . ?
C6A C5A C9A O9A -123.18(12) . . . . ?
C6A C5A C9A N10A 115.63(11) . . . . ?
C6A C5A C9A C8A -1.94(12) . . . . ?
C6A C7A C8A O8A 175.75(14) . . . . ?
C6A C7A C8A C9A -3.24(16) . . . . ?
C7A C8A C9A O9A 126.70(12) . . . . ?
C7A C8A C9A N10A -110.50(13) . . . . ?
C7A C8A C9A C5A 3.06(13) . . . . ?
C9A N10A C11A N1A -174.93(13) . . . . ?
C9A N10A C11A C4A -0.17(15) . . . . ?
C9A N10A C19A C20A -127.89(13) . . . . ?
C9A N10A C19A C24A 51.60(17) . . . . ?
C9A C5A C6A C7A 0.15(14) . . . . ?
C9A C5A C6A C18A -178.05(12) . . . . ?
C11A N1A N2A C3A -0.22(14) . . . . ?
C11A N10A C9A O9A -123.09(11) . . . . ?
C11A N10A C9A C5A 1.37(13) . . . . ?
C11A N10A C9A C8A 113.22(12) . . . . ?
C11A N10A C19A C20A 19.32(18) . . . . ?
C11A N10A C19A C24A -161.18(12) . . . . ?
C11A C4A C5A O5A 125.42(12) . . . . ?
C11A C4A C5A C6A -108.71(13) . . . . ?
C11A C4A C5A C9A 1.92(13) . . . . ?
C12A C3A C4A C5A 12.0(3) . . . . ?
C12A C3A C4A C11A -175.32(13) . . . . ?
C12A C13A C14A C15A 0.0(2) . . . . ?
C13A C12A C17A C16A 0.6(2) . . . . ?
C13A C14A C15A F1A -179.94(14) . . . . ?
C13A C14A C15A C16A 0.0(2) . . . . ?
C14A C15A C16A C17A 0.3(2) . . . . ?
C15A C16A C17A C12A -0.6(2) . . . . ?
C17A C12A C13A C14A -0.3(2) . . . . ?
C18A C6A C7A C8A 179.99(13) . . . . ?
C19A N10A C9A O9A 28.57(16) . . . . ?
C19A N10A C9A C5A 153.03(11) . . . . ?
C19A N10A C9A C8A -95.12(14) . . . . ?
C19A N10A C11A N1A 33.7(2) . . . . ?
C19A N10A C11A C4A -151.58(12) . . . . ?
C19A C20A C21A C22A -0.5(2) . . . . ?
C20A C19A C24A C23A 0.7(2) . . . . ?
C20A C21A C22A C23A 0.7(2) . . . . ?
C21A C22A C23A C24A -0.3(2) . . . . ?
C22A C23A C24A C19A -0.4(2) . . . . ?
C24A C19A C20A C21A -0.3(2) . . . . ?
F1B C15B C16B C17B 179.06(14) . . . . ?
O5B C5B C6B C7B -120.48(12) . . . . ?
O5B C5B C6B C18B 60.34(15) . . . . ?
O5B C5B C9B O9B -8.87(16) . . . . ?
O5B C5B C9B N10B -129.06(11) . . . . ?
O5B C5B C9B C8B 113.95(11) . . . . ?
O8B C8B C9B O9B -49.81(18) . . . . ?
O8B C8B C9B N10B 73.02(17) . . . . ?
O8B C8B C9B C5B -173.78(13) . . . . ?
N1B N2B C3B C4B -0.39(15) . . . . ?
N1B N2B C3B C12B 175.83(11) . . . . ?
N2B N1B C11B N10B 174.84(14) . . . . ?
N2B N1B C11B C4B 0.02(14) . . . . ?
N2B C3B C4B C5B -171.73(17) . . . . ?
N2B C3B C4B C11B 0.36(14) . . . . ?
N2B C3B C12B C13B 28.8(2) . . . . ?
N2B C3B C12B C17B -147.63(13) . . . . ?
N10B C19B C20B C21B 179.81(13) . . . . ?
N10B C19B C24B C23B 179.90(13) . . . . ?
C3B C4B C5B O5B -61.1(2) . . . . ?
C3B C4B C5B C6B 64.3(2) . . . . ?
C3B C4B C5B C9B 174.77(18) . . . . ?
C3B C4B C11B N1B -0.24(15) . . . . ?
C3B C4B C11B N10B -176.04(11) . . . . ?
C3B C12B C13B C14B -176.28(15) . . . . ?
C3B C12B C17B C16B 175.68(13) . . . . ?
C4B C3B C12B C13B -156.25(15) . . . . ?
C4B C3B C12B C17B 27.3(2) . . . . ?
C4B C5B C6B C7B 110.38(13) . . . . ?
C4B C5B C6B C18B -68.81(16) . . . . ?
C4B C5B C9B O9B 116.32(11) . . . . ?
C4B C5B C9B N10B -3.87(12) . . . . ?
C4B C5B C9B C8B -120.86(10) . . . . ?
C5B C4B C11B N1B 174.97(11) . . . . ?
C5B C4B C11B N10B -0.83(16) . . . . ?
C5B C6B C7B C8B 2.56(16) . . . . ?
C6B C5B C9B O9B -126.18(11) . . . . ?
C6B C5B C9B N10B 113.63(11) . . . . ?
C6B C5B C9B C8B -3.36(12) . . . . ?
C6B C7B C8B O8B 173.75(14) . . . . ?
C6B C7B C8B C9B -4.84(15) . . . . ?
C7B C8B C9B O9B 128.84(12) . . . . ?
C7B C8B C9B N10B -108.33(12) . . . . ?
C7B C8B C9B C5B 4.87(13) . . . . ?
C9B N10B C11B N1B -176.65(13) . . . . ?
C9B N10B C11B C4B -1.89(15) . . . . ?
C9B N10B C19B C20B -124.35(14) . . . . ?
C9B N10B C19B C24B 55.63(18) . . . . ?
C9B C5B C6B C7B 0.72(14) . . . . ?
C9B C5B C6B C18B -178.46(11) . . . . ?
C11B N1B N2B C3B 0.23(14) . . . . ?
C11B N10B C9B O9B -119.97(11) . . . . ?
C11B N10B C9B C5B 3.57(13) . . . . ?
C11B N10B C9B C8B 115.21(12) . . . . ?
C11B N10B C19B C20B 22.22(18) . . . . ?
C11B N10B C19B C24B -157.81(13) . . . . ?
C11B C4B C5B O5B 127.07(12) . . . . ?
C11B C4B C5B C6B -107.58(13) . . . . ?
C11B C4B C5B C9B 2.89(13) . . . . ?
C12B C3B C4B C5B 12.8(3) . . . . ?
C12B C3B C4B C11B -175.12(14) . . . . ?
C12B C13B C14B C15B 0.3(3) . . . . ?
C13B C12B C17B C16B -0.8(2) . . . . ?
C13B C14B C15B F1B -179.65(15) . . . . ?
C13B C14B C15B C16B -0.2(3) . . . . ?
C14B C15B C16B C17B -0.4(3) . . . . ?
C15B C16B C17B C12B 0.9(2) . . . . ?
C17B C12B C13B C14B 0.2(2) . . . . ?
C18B C6B C7B C8B -178.33(13) . . . . ?
C19B N10B C9B O9B 30.87(16) . . . . ?
C19B N10B C9B C5B 154.41(11) . . . . ?
C19B N10B C9B C8B -93.95(14) . . . . ?
C19B N10B C11B N1B 32.6(2) . . . . ?
C19B N10B C11B C4B -152.67(12) . . . . ?
C19B C20B C21B C22B 0.3(2) . . . . ?
C20B C19B C24B C23B -0.1(2) . . . . ?
C20B C21B C22B C23B -0.1(3) . . . . ?
C21B C22B C23B C24B -0.2(3) . . . . ?
C22B C23B C24B C19B 0.3(3) . . . . ?
C24B C19B C20B C21B -0.2(2) . . . . ?

loop_
_twin_individual_id
_twin_individual_mass_fraction_refined
_oxdiff_twin_reflns_isolated
_oxdiff_twin_reflns_overlapped
_twin_individual_twin_lattice_type
_twin_individual_twin_matrix_11
_twin_individual_twin_matrix_12
_twin_individual_twin_matrix_13
_twin_individual_twin_matrix_21
_twin_individual_twin_matrix_22
_twin_individual_twin_matrix_23
_twin_individual_twin_matrix_31
_twin_individual_twin_matrix_32
_twin_individual_twin_matrix_33
1 0.6839(8) 29541 23493 ref 1.0000 0.0000 0.0000 0.0000 1.0000 0.0000 0.0000 0.0000 1.0000
2 0.3161(8) 29555 23493 nmt 0.9995 0.0000 0.0000 0.4708 -1.0001 0.0004 -0.0004 -0.0003 -0.9996

loop_
_exptl_oxdiff_crystal_face_indexfrac_h
_exptl_oxdiff_crystal_face_indexfrac_k
_exptl_oxdiff_crystal_face_indexfrac_l
_exptl_oxdiff_crystal_face_x
_exptl_oxdiff_crystal_face_y
_exptl_oxdiff_crystal_face_z
0.0000 -0.0005 1.0001 0.0426 -0.1056 -0.0233
-0.0000 0.0005 -1.0001 -0.0426 0.1056 0.0233
-0.0000 1.0005 0.0007 0.0793 0.0821 0.0428
0.0000 -1.0005 -0.0007 -0.0793 -0.0821 -0.0428
-1.0003 -0.0006 -0.0002 -0.0154 -0.0288 0.1652
-1.3918 4.2405 9.3133 0.7119 -0.6749 0.1944
-2.1532 -3.0965 -8.8696 -0.6566 0.6199 0.4297
5.1134 2.5575 5.0136 0.4947 -0.1719 -0.8519
5.3447 -2.8859 -2.7312 -0.2633 0.2052 -0.9426
